data_7708125
loop_
_publ_author_name
'Massoud, Salah S.'
'Louka, Febee R.'
'Dial, Madison T.'
'Malek, Andrew J.'
'Fischer, Roland C.'
'Mautner, Franz A.'
'Van\<co, J\'an'
'Malina, Tom\'a\<s'
'Dvo\<r\'ak, Zden\<ek'
'Tr\'avn\'i\<cek, Zden\<ek'

_publ_section_title
;
 Identification of potent anticancer copper(II) complexes containing
 tripodal bis[2-ethyl-di(3,5-dialkyl-1<i>H</i>-pyrazol-1-yl)]amine moiety.
;
_journal_issue 33
_journal_name_full 'Dalton transactions (Cambridge, England : 2003)'
_journal_page_first 11521
_journal_page_last 11534
_journal_paper_doi 10.1039/d1dt01724a
_journal_volume 50
_journal_year 2021
_chemical_formula_moiety 'C22 H32 Cl Cu N6 O2, Cl O4'
_chemical_formula_sum 'C22 H32 Cl2 Cu N6 O6'
_chemical_formula_weight 610.97
_chemical_name_common '[Cu(L2)Cl]ClO4'
_space_group_crystal_system monoclinic
_space_group_IT_number 15
_space_group_name_Hall '-C 2yc'
_space_group_name_H-M_alt 'C 1 2/c 1'
_atom_sites_solution_hydrogens geom
_atom_sites_solution_primary dual
_audit_creation_date 2020-02-16
_audit_creation_method
;
Olex2 1.2
(compiled 2018.05.29 svn.r3508 for OlexSys, GUI svn.r5506)
;
_audit_update_record
;
2021-04-11 deposited with the CCDC.	2021-07-22 downloaded from the CCDC.
;
_cell_angle_alpha 90
_cell_angle_beta 104.876(2)
_cell_angle_gamma 90
_cell_formula_units_Z 8
_cell_length_a 20.3521(9)
_cell_length_b 20.4978(9)
_cell_length_c 15.1917(7)
_cell_measurement_reflns_used 9632
_cell_measurement_temperature 100(2)
_cell_measurement_theta_max 28.75
_cell_measurement_theta_min 2.42
_cell_volume 6125.2(5)
_computing_cell_refinement 'SAINT v8.34A (Bruker, 2013)'
_computing_data_reduction 'SAINT v8.34A (Bruker, 2013)'
_computing_molecular_graphics 'Olex2 (Dolomanov et al., 2009)'
_computing_publication_material 'Olex2 (Dolomanov et al., 2009)'
_computing_structure_refinement 'ShelXL (Sheldrick, 2015)'
_computing_structure_solution 'ShelXD (Sheldrick, 2008)'
_diffrn_ambient_temperature 99.98
_diffrn_detector 'Bruker APEX2 area detector'
_diffrn_detector_area_resol_mean 7.9
_diffrn_detector_type 'CCD area detector'
_diffrn_measured_fraction_theta_full 0.999
_diffrn_measured_fraction_theta_max 0.999
_diffrn_measurement_device 'three-circle diffractometer'
_diffrn_measurement_device_type 'Bruker SMART APEX2 area detector'
_diffrn_measurement_method '\w and \f scans'
_diffrn_radiation_monochromator 'mirror optics'
_diffrn_radiation_probe x-ray
_diffrn_radiation_type MoK\a
_diffrn_radiation_wavelength 0.71073
_diffrn_reflns_av_R_equivalents 0.0744
_diffrn_reflns_av_unetI/netI 0.0346
_diffrn_reflns_Laue_measured_fraction_full 0.999
_diffrn_reflns_Laue_measured_fraction_max 0.999
_diffrn_reflns_limit_h_max 25
_diffrn_reflns_limit_h_min -25
_diffrn_reflns_limit_k_max 25
_diffrn_reflns_limit_k_min -25
_diffrn_reflns_limit_l_max 18
_diffrn_reflns_limit_l_min -18
_diffrn_reflns_number 79236
_diffrn_reflns_point_group_measured_fraction_full 0.999
_diffrn_reflns_point_group_measured_fraction_max 0.999
_diffrn_reflns_theta_full 25.999
_diffrn_reflns_theta_max 25.999
_diffrn_reflns_theta_min 1.435
_diffrn_source 'microfocus sealed X-ray tube'
_diffrn_source_type 'Incoatec I\ms'
_diffrn_standards_number 0
_exptl_absorpt_coefficient_mu 0.930
_exptl_absorpt_correction_T_max 0.7458
_exptl_absorpt_correction_T_min 0.5980
_exptl_absorpt_correction_type multi-scan
_exptl_absorpt_process_details
'SADABS-2014/4 (Bruker,2014/4) was used for absorption correction. wR2(int) was 0.1516 before and 0.0783 after correction. The Ratio of minimum to maximum transmission is 0.8018. The \l/2 correction factor is Not present.'
_exptl_crystal_colour blue
_exptl_crystal_colour_primary blue
_exptl_crystal_density_diffrn 1.325
_exptl_crystal_description Block
_exptl_crystal_F_000 2536
_exptl_crystal_size_max 0.26
_exptl_crystal_size_mid 0.19
_exptl_crystal_size_min 0.14
_refine_diff_density_max 0.836
_refine_diff_density_min -0.733
_refine_diff_density_rms 0.080
_refine_ls_extinction_method none
_refine_ls_goodness_of_fit_ref 1.062
_refine_ls_hydrogen_treatment constr
_refine_ls_matrix_type full
_refine_ls_number_parameters 368
_refine_ls_number_reflns 6021
_refine_ls_number_restraints 18
_refine_ls_restrained_S_all 1.073
_refine_ls_R_factor_all 0.0662
_refine_ls_R_factor_gt 0.0515
_refine_ls_shift/su_max 0.001
_refine_ls_shift/su_mean 0.000
_refine_ls_structure_factor_coef Fsqd
_refine_ls_weighting_details 'w=1/[\s^2^(Fo^2^)+(0.0536P)^2^+29.4702P] where P=(Fo^2^+2Fc^2^)/3'
_refine_ls_weighting_scheme calc
_refine_ls_wR_factor_gt 0.1283
_refine_ls_wR_factor_ref 0.1386
_reflns_Friedel_coverage 0.000
_reflns_number_gt 4864
_reflns_number_total 6021
_reflns_threshold_expression 'I > 2\s(I)'
_cod_data_source_file d1dt01724a2.cif
_cod_data_source_block rf1178_0m_a
_cod_database_code 7708125
_shelx_shelxl_version_number 2018/3
_shelx_space_group_comment
;
The symmetry employed for this shelxl refinement is uniquely defined
by the following loop, which should always be used as a source of
symmetry information in preference to the above space-group names.
They are only intended as comments.
;
_shelx_estimated_absorpt_t_max 0.881
_shelx_estimated_absorpt_t_min 0.794
_olex2_refinement_description
;
1. Fixed Uiso
 At 1.2 times of:
  All C(H) groups, All C(H,H) groups
 At 1.5 times of:
  All C(H,H,H) groups
2. Uiso/Uaniso restraints and constraints
O6A \\sim O6B \\sim O7A \\sim O7B: within 2A with sigma of 0.01 and sigma for
terminal atoms of 0.02
3. Others
 Sof(O6B)=Sof(Cl2B)=Sof(O7B)=1-FVAR(1)
 Sof(O6A)=Sof(Cl2A)=Sof(O7A)=FVAR(1)
4.a Secondary CH2 refined with riding coordinates:
 C1(H1A,H1B), C9(H9A,H9B), C10(H10A,H10B), C16(H16A,H16B), C17(H17A,H17B)
4.b Aromatic/amide H refined with riding coordinates:
 C5(H5), C6(H6), C12(H12), C19(H19)
4.c Idealised Me refined as rotating group:
 C7(H7A,H7B,H7C), C8(H8A,H8B,H8C), C14(H14A,H14B,H14C), C15(H15A,H15B,H15C),
 C21(H21A,H21B,H21C), C22(H22A,H22B,H22C)
;
_olex2_submission_special_instructions 'No special instructions were received'

loop_
_space_group_symop_operation_xyz
'x, y, z'
'-x, y, -z+1/2'
'x+1/2, y+1/2, z'
'-x+1/2, y+1/2, -z+1/2'
'-x, -y, -z'
'x, -y, z-1/2'
'-x+1/2, -y+1/2, -z'
'x+1/2, -y+1/2, z-1/2'

loop_
_atom_site_label
_atom_site_type_symbol
_atom_site_fract_x
_atom_site_fract_y
_atom_site_fract_z
_atom_site_U_iso_or_equiv
_atom_site_adp_type
_atom_site_occupancy
_atom_site_site_symmetry_order
_atom_site_calc_flag
_atom_site_refinement_flags_posn
_atom_site_refinement_flags_adp
_atom_site_refinement_flags_occupancy
_atom_site_disorder_assembly
_atom_site_disorder_group
C1 C 0.6417(2) 0.65201(18) 0.8340(3) 0.0334(8) Uani 1 1 d . . . . .
H1A H 0.660887 0.633667 0.895562 0.040 Uiso 1 1 calc R . . . .
H1B H 0.603519 0.623863 0.801942 0.040 Uiso 1 1 calc R . . . .
C2 C 0.61651(18) 0.71984(17) 0.8418(2) 0.0271(7) Uani 1 1 d . . . . .
C3 C 0.55345(18) 0.73222(17) 0.8558(2) 0.0281(8) Uani 1 1 d . . . . .
C4 C 0.53358(18) 0.79681(18) 0.8644(2) 0.0309(8) Uani 1 1 d . . . . .
O4 O 0.8595(2) 0.59107(14) 0.6580(2) 0.0642(10) Uani 1 1 d . . . . .
N4 N 0.84110(16) 0.69515(16) 0.8389(2) 0.0361(7) Uani 1 1 d . . . . .
C5 C 0.57922(18) 0.84610(18) 0.8592(3) 0.0328(8) Uani 1 1 d . . . . .
H5 H 0.567439 0.890469 0.864879 0.039 Uiso 1 1 calc R . . . .
O5 O 0.8426(2) 0.48548(16) 0.7082(2) 0.0727(11) Uani 1 1 d . . . . .
N5 N 0.70860(15) 0.74765(15) 0.6156(2) 0.0314(7) Uani 1 1 d . . . . .
C6 C 0.64147(18) 0.83030(17) 0.8459(3) 0.0308(8) Uani 1 1 d . . . . .
H6 H 0.672334 0.864537 0.843113 0.037 Uiso 1 1 calc R . . . .
N6 N 0.74251(16) 0.78387(16) 0.6889(2) 0.0337(7) Uani 1 1 d . . . . .
C7 C 0.5104(2) 0.6625(2) 0.9511(3) 0.0425(10) Uani 1 1 d . . . . .
H7A H 0.480838 0.624593 0.949490 0.064 Uiso 1 1 calc GR . . . .
H7B H 0.493315 0.699215 0.980207 0.064 Uiso 1 1 calc GR . . . .
H7C H 0.556700 0.651734 0.985966 0.064 Uiso 1 1 calc GR . . . .
C8 C 0.4490(2) 0.8721(2) 0.8820(3) 0.0428(10) Uani 1 1 d . . . . .
H8A H 0.451707 0.896398 0.827481 0.064 Uiso 1 1 calc GR . . . .
H8B H 0.478906 0.892471 0.935976 0.064 Uiso 1 1 calc GR . . . .
H8C H 0.402087 0.872626 0.887489 0.064 Uiso 1 1 calc GR . . . .
C9 C 0.7350(2) 0.59182(19) 0.8003(3) 0.0366(9) Uani 1 1 d . . . . .
H9A H 0.753953 0.582154 0.747885 0.044 Uiso 1 1 calc R . . . .
H9B H 0.704420 0.555459 0.806348 0.044 Uiso 1 1 calc R . . . .
C10 C 0.7926(2) 0.5963(2) 0.8864(3) 0.0417(10) Uani 1 1 d . . . . .
H10A H 0.776208 0.618448 0.934615 0.050 Uiso 1 1 calc R . . . .
H10B H 0.807482 0.551807 0.907986 0.050 Uiso 1 1 calc R . . . .
C11 C 0.9147(2) 0.6122(2) 0.8776(2) 0.0440(11) Uani 1 1 d . . . . .
C12 C 0.9485(2) 0.6640(2) 0.8524(3) 0.0452(11) Uani 1 1 d . . . . .
H12 H 0.994934 0.664903 0.851107 0.054 Uiso 1 1 calc R . . . .
C13 C 0.90180(19) 0.7152(2) 0.8289(2) 0.0392(9) Uani 1 1 d . . . . .
C14 C 0.9375(3) 0.5440(2) 0.9051(3) 0.0625(15) Uani 1 1 d . . . . .
H14A H 0.912263 0.513334 0.859267 0.094 Uiso 1 1 calc GR . . . .
H14B H 0.928857 0.534122 0.964215 0.094 Uiso 1 1 calc GR . . . .
H14C H 0.986231 0.540061 0.909690 0.094 Uiso 1 1 calc GR . . . .
C15 C 0.9132(2) 0.7822(2) 0.7976(3) 0.0472(11) Uani 1 1 d . . . . .
H15A H 0.883202 0.789632 0.736737 0.071 Uiso 1 1 calc GR . . . .
H15B H 0.960654 0.786766 0.795392 0.071 Uiso 1 1 calc GR . . . .
H15C H 0.903124 0.814359 0.840121 0.071 Uiso 1 1 calc GR . . . .
C16 C 0.65852(19) 0.65665(19) 0.6838(2) 0.0331(8) Uani 1 1 d . . . . .
H16A H 0.620358 0.687903 0.675836 0.040 Uiso 1 1 calc R . . . .
H16B H 0.639022 0.613199 0.663899 0.040 Uiso 1 1 calc R . . . .
C17 C 0.7040(2) 0.67745(19) 0.6228(2) 0.0352(9) Uani 1 1 d . . . . .
H17A H 0.750173 0.659403 0.647722 0.042 Uiso 1 1 calc R . . . .
H17B H 0.685785 0.658874 0.561204 0.042 Uiso 1 1 calc R . . . .
C18 C 0.68708(19) 0.7856(2) 0.5395(2) 0.0352(9) Uani 1 1 d . . . . .
C19 C 0.7085(2) 0.8477(2) 0.5646(3) 0.0380(9) Uani 1 1 d . . . . .
H19 H 0.701739 0.885134 0.526477 0.046 Uiso 1 1 calc R . . . .
C20 C 0.7424(2) 0.8453(2) 0.6578(3) 0.0367(9) Uani 1 1 d . . . . .
C21 C 0.6454(2) 0.7593(2) 0.4509(3) 0.0421(10) Uani 1 1 d . . . . .
H21A H 0.638535 0.793481 0.404430 0.063 Uiso 1 1 calc GR . . . .
H21B H 0.601233 0.744726 0.458212 0.063 Uiso 1 1 calc GR . . . .
H21C H 0.669168 0.722283 0.432151 0.063 Uiso 1 1 calc GR . . . .
C22 C 0.7743(2) 0.9001(2) 0.7176(3) 0.0486(11) Uani 1 1 d . . . . .
H22A H 0.810669 0.919163 0.694387 0.073 Uiso 1 1 calc GR . . . .
H22B H 0.793287 0.883792 0.779583 0.073 Uiso 1 1 calc GR . . . .
H22C H 0.739893 0.933385 0.718324 0.073 Uiso 1 1 calc GR . . . .
N2 N 0.66061(15) 0.76875(14) 0.8367(2) 0.0282(6) Uani 1 1 d . . . . .
Cu1 Cu 0.75221(2) 0.74006(2) 0.82721(3) 0.02803(14) Uani 1 1 d . . . . .
N1 N 0.69517(16) 0.65345(15) 0.7825(2) 0.0308(7) Uani 1 1 d . . . . .
Cl1 Cl 0.80283(5) 0.81553(5) 0.93574(6) 0.0370(2) Uani 1 1 d . . . . .
O1 O 0.51101(13) 0.68030(12) 0.85957(16) 0.0323(6) Uani 1 1 d . . . . .
O2 O 0.47024(12) 0.80538(13) 0.87474(18) 0.0359(6) Uani 1 1 d . . . . .
N3 N 0.85002(17) 0.63226(16) 0.8699(2) 0.0363(8) Uani 1 1 d . . . . .
O6A O 0.7720(4) 0.5338(4) 0.5885(8) 0.103(4) Uani 0.539(8) 1 d . U P A 1
Cl2A Cl 0.8424(4) 0.5254(4) 0.6291(6) 0.0332(14) Uani 0.539(8) 1 d . . P A 1
O7A O 0.8760(5) 0.5012(3) 0.5664(5) 0.068(2) Uani 0.539(8) 1 d . U P A 1
O6B O 0.8157(7) 0.5053(4) 0.5564(5) 0.074(3) Uani 0.461(8) 1 d . U P A 2
Cl2B Cl 0.8592(5) 0.5261(5) 0.6430(7) 0.0317(15) Uani 0.461(8) 1 d . . P A 2
O7B O 0.9268(5) 0.5073(4) 0.6516(9) 0.090(4) Uani 0.461(8) 1 d . U P A 2

loop_
_atom_site_aniso_label
_atom_site_aniso_U_11
_atom_site_aniso_U_22
_atom_site_aniso_U_33
_atom_site_aniso_U_23
_atom_site_aniso_U_13
_atom_site_aniso_U_12
C1 0.043(2) 0.027(2) 0.038(2) 0.0055(16) 0.0237(17) 0.0045(16)
C2 0.0343(19) 0.0238(18) 0.0253(17) 0.0031(14) 0.0117(14) 0.0005(14)
C3 0.0319(18) 0.0287(19) 0.0263(17) 0.0007(14) 0.0119(14) -0.0056(15)
C4 0.0290(18) 0.032(2) 0.0343(19) -0.0035(16) 0.0130(15) -0.0017(15)
O4 0.117(3) 0.0270(17) 0.0460(18) 0.0016(14) 0.0160(19) 0.0027(17)
N4 0.0413(18) 0.0412(19) 0.0293(16) 0.0121(14) 0.0157(14) 0.0149(15)
C5 0.0314(19) 0.0237(19) 0.044(2) -0.0016(16) 0.0117(16) 0.0029(15)
O5 0.133(3) 0.0415(19) 0.0458(19) 0.0110(15) 0.026(2) -0.012(2)
N5 0.0308(16) 0.0375(18) 0.0299(16) 0.0147(13) 0.0147(13) 0.0121(13)
C6 0.0321(19) 0.0208(18) 0.042(2) 0.0035(15) 0.0137(16) -0.0009(15)
N6 0.0378(18) 0.0363(18) 0.0308(16) 0.0115(14) 0.0155(14) 0.0090(14)
C7 0.036(2) 0.058(3) 0.035(2) 0.0131(19) 0.0110(17) -0.0087(19)
C8 0.036(2) 0.039(2) 0.057(3) -0.009(2) 0.0176(19) 0.0029(18)
C9 0.051(2) 0.029(2) 0.034(2) 0.0079(16) 0.0197(18) 0.0131(17)
C10 0.064(3) 0.031(2) 0.035(2) 0.0144(17) 0.0211(19) 0.0234(19)
C11 0.047(2) 0.057(3) 0.0232(18) -0.0008(18) -0.0003(17) 0.030(2)
C12 0.037(2) 0.068(3) 0.028(2) -0.006(2) 0.0050(17) 0.024(2)
C13 0.033(2) 0.060(3) 0.0263(18) 0.0023(18) 0.0116(16) 0.0133(19)
C14 0.073(3) 0.056(3) 0.043(2) -0.008(2) -0.013(2) 0.041(3)
C15 0.032(2) 0.072(3) 0.042(2) 0.011(2) 0.0179(18) 0.008(2)
C16 0.036(2) 0.032(2) 0.0325(19) 0.0038(16) 0.0124(16) 0.0041(16)
C17 0.040(2) 0.040(2) 0.0272(18) 0.0051(16) 0.0124(16) 0.0136(17)
C18 0.0311(19) 0.050(2) 0.0299(19) 0.0192(17) 0.0173(15) 0.0201(17)
C19 0.039(2) 0.041(2) 0.041(2) 0.0218(18) 0.0216(17) 0.0149(18)
C20 0.036(2) 0.039(2) 0.041(2) 0.0150(18) 0.0216(17) 0.0079(17)
C21 0.037(2) 0.058(3) 0.035(2) 0.0181(19) 0.0156(17) 0.0154(19)
C22 0.060(3) 0.041(2) 0.049(2) 0.018(2) 0.022(2) 0.003(2)
N2 0.0315(16) 0.0232(16) 0.0331(16) 0.0029(12) 0.0141(13) 0.0013(12)
Cu1 0.0296(2) 0.0293(3) 0.0287(2) 0.00996(18) 0.01388(18) 0.00896(18)
N1 0.0386(17) 0.0283(16) 0.0301(15) 0.0073(13) 0.0175(13) 0.0091(13)
Cl1 0.0326(5) 0.0398(5) 0.0382(5) 0.0029(4) 0.0088(4) 0.0052(4)
O1 0.0392(14) 0.0290(14) 0.0324(13) 0.0014(11) 0.0159(11) -0.0071(11)
O2 0.0266(13) 0.0339(15) 0.0499(16) -0.0052(12) 0.0148(12) 0.0008(11)
N3 0.0464(19) 0.0385(19) 0.0245(15) 0.0094(14) 0.0099(14) 0.0226(15)
O6A 0.044(4) 0.074(6) 0.184(9) 0.060(6) 0.019(5) 0.005(4)
Cl2A 0.042(3) 0.0280(16) 0.032(3) 0.0107(17) 0.013(2) 0.0029(18)
O7A 0.098(6) 0.062(4) 0.068(4) -0.024(3) 0.063(5) -0.007(4)
O6B 0.148(9) 0.045(4) 0.029(4) -0.019(3) 0.024(5) -0.026(5)
Cl2B 0.043(4) 0.0252(17) 0.028(2) -0.0077(16) 0.011(3) 0.003(2)
O7B 0.066(6) 0.057(5) 0.164(10) -0.009(6) 0.057(6) 0.005(4)

loop_
_atom_type_symbol
_atom_type_description
_atom_type_scat_dispersion_real
_atom_type_scat_dispersion_imag
_atom_type_scat_source
C C 0.0033 0.0016 'International Tables Vol C Tables 4.2.6.8 and 6.1.1.4'
H H 0.0000 0.0000 'International Tables Vol C Tables 4.2.6.8 and 6.1.1.4'
Cl Cl 0.1484 0.1585 'International Tables Vol C Tables 4.2.6.8 and 6.1.1.4'
Cu Cu 0.3201 1.2651 'International Tables Vol C Tables 4.2.6.8 and 6.1.1.4'
N N 0.0061 0.0033 'International Tables Vol C Tables 4.2.6.8 and 6.1.1.4'
O O 0.0106 0.0060 'International Tables Vol C Tables 4.2.6.8 and 6.1.1.4'

loop_
_geom_angle_atom_site_label_1
_geom_angle_atom_site_label_2
_geom_angle_atom_site_label_3
_geom_angle
_geom_angle_site_symmetry_1
_geom_angle_site_symmetry_3
_geom_angle_publ_flag
H1A C1 H1B 108.2 . . ?
C2 C1 H1A 109.8 . . ?
C2 C1 H1B 109.8 . . ?
N1 C1 H1A 109.8 . . ?
N1 C1 H1B 109.8 . . ?
N1 C1 C2 109.4(3) . . ?
C3 C2 C1 122.3(3) . . ?
N2 C2 C1 115.8(3) . . ?
N2 C2 C3 121.8(3) . . ?
C2 C3 C4 119.4(3) . . ?
C2 C3 O1 118.8(3) . . ?
O1 C3 C4 121.7(3) . . ?
C5 C4 C3 118.0(3) . . ?
O2 C4 C3 116.2(3) . . ?
O2 C4 C5 125.8(3) . . ?
C13 N4 Cu1 133.3(3) . . ?
C13 N4 N3 106.4(3) . . ?
N3 N4 Cu1 120.1(2) . . ?
C4 C5 H5 120.2 . . ?
C6 C5 C4 119.5(3) . . ?
C6 C5 H5 120.2 . . ?
N6 N5 C17 120.4(3) . . ?
N6 N5 C18 111.4(3) . . ?
C18 N5 C17 128.0(3) . . ?
C5 C6 H6 118.6 . . ?
N2 C6 C5 122.9(3) . . ?
N2 C6 H6 118.6 . . ?
N5 N6 Cu1 116.7(2) . . ?
C20 N6 N5 105.5(3) . . ?
C20 N6 Cu1 134.0(3) . . ?
H7A C7 H7B 109.5 . . ?
H7A C7 H7C 109.5 . . ?
H7B C7 H7C 109.5 . . ?
O1 C7 H7A 109.5 . . ?
O1 C7 H7B 109.5 . . ?
O1 C7 H7C 109.5 . . ?
H8A C8 H8B 109.5 . . ?
H8A C8 H8C 109.5 . . ?
H8B C8 H8C 109.5 . . ?
O2 C8 H8A 109.5 . . ?
O2 C8 H8B 109.5 . . ?
O2 C8 H8C 109.5 . . ?
H9A C9 H9B 107.9 . . ?
C10 C9 H9A 109.3 . . ?
C10 C9 H9B 109.3 . . ?
N1 C9 H9A 109.3 . . ?
N1 C9 H9B 109.3 . . ?
N1 C9 C10 111.7(3) . . ?
C9 C10 H10A 109.4 . . ?
C9 C10 H10B 109.4 . . ?
H10A C10 H10B 108.0 . . ?
N3 C10 C9 111.0(3) . . ?
N3 C10 H10A 109.4 . . ?
N3 C10 H10B 109.4 . . ?
C12 C11 C14 131.1(4) . . ?
N3 C11 C12 106.6(4) . . ?
N3 C11 C14 122.2(5) . . ?
C11 C12 H12 126.4 . . ?
C11 C12 C13 107.2(4) . . ?
C13 C12 H12 126.4 . . ?
N4 C13 C12 108.9(4) . . ?
N4 C13 C15 122.6(3) . . ?
C12 C13 C15 128.4(4) . . ?
C11 C14 H14A 109.5 . . ?
C11 C14 H14B 109.5 . . ?
C11 C14 H14C 109.5 . . ?
H14A C14 H14B 109.5 . . ?
H14A C14 H14C 109.5 . . ?
H14B C14 H14C 109.5 . . ?
C13 C15 H15A 109.5 . . ?
C13 C15 H15B 109.5 . . ?
C13 C15 H15C 109.5 . . ?
H15A C15 H15B 109.5 . . ?
H15A C15 H15C 109.5 . . ?
H15B C15 H15C 109.5 . . ?
H16A C16 H16B 107.7 . . ?
C17 C16 H16A 108.9 . . ?
C17 C16 H16B 108.9 . . ?
N1 C16 H16A 108.9 . . ?
N1 C16 H16B 108.9 . . ?
N1 C16 C17 113.3(3) . . ?
N5 C17 C16 112.6(3) . . ?
N5 C17 H17A 109.1 . . ?
N5 C17 H17B 109.1 . . ?
C16 C17 H17A 109.1 . . ?
C16 C17 H17B 109.1 . . ?
H17A C17 H17B 107.8 . . ?
N5 C18 C21 122.6(4) . . ?
C19 C18 N5 106.5(4) . . ?
C19 C18 C21 130.8(3) . . ?
C18 C19 H19 126.7 . . ?
C18 C19 C20 106.7(3) . . ?
C20 C19 H19 126.7 . . ?
N6 C20 C19 110.0(4) . . ?
N6 C20 C22 122.1(3) . . ?
C19 C20 C22 127.9(4) . . ?
C18 C21 H21A 109.5 . . ?
C18 C21 H21B 109.5 . . ?
C18 C21 H21C 109.5 . . ?
H21A C21 H21B 109.5 . . ?
H21A C21 H21C 109.5 . . ?
H21B C21 H21C 109.5 . . ?
C20 C22 H22A 109.5 . . ?
C20 C22 H22B 109.5 . . ?
C20 C22 H22C 109.5 . . ?
H22A C22 H22B 109.5 . . ?
H22A C22 H22C 109.5 . . ?
H22B C22 H22C 109.5 . . ?
C2 N2 Cu1 115.4(2) . . ?
C6 N2 C2 118.3(3) . . ?
C6 N2 Cu1 126.0(2) . . ?
N4 Cu1 N6 97.31(11) . . ?
N4 Cu1 N1 92.93(13) . . ?
N4 Cu1 Cl1 91.01(10) . . ?
N6 Cu1 Cl1 108.48(9) . . ?
N2 Cu1 N4 166.34(12) . . ?
N2 Cu1 N6 95.17(11) . . ?
N2 Cu1 N1 79.98(12) . . ?
N2 Cu1 Cl1 90.29(9) . . ?
N1 Cu1 N6 97.17(12) . . ?
N1 Cu1 Cl1 153.33(8) . . ?
C1 N1 Cu1 105.0(2) . . ?
C9 N1 C1 108.9(3) . . ?
C9 N1 C16 109.1(3) . . ?
C9 N1 Cu1 115.0(2) . . ?
C16 N1 C1 106.5(3) . . ?
C16 N1 Cu1 111.9(2) . . ?
C3 O1 C7 113.3(3) . . ?
C4 O2 C8 116.4(3) . . ?
N4 N3 C10 119.6(3) . . ?
C11 N3 N4 110.8(4) . . ?
C11 N3 C10 129.5(3) . . ?
O4 Cl2A O5 109.0(6) . . ?
O6A Cl2A O4 99.0(7) . . ?
O6A Cl2A O5 102.5(7) . . ?
O7A Cl2A O4 114.9(7) . . ?
O7A Cl2A O5 117.8(7) . . ?
O7A Cl2A O6A 111.3(9) . . ?
O4 Cl2B O5 117.3(7) . . ?
O4 Cl2B O6B 114.8(8) . . ?
O4 Cl2B O7B 107.0(8) . . ?
O5 Cl2B O6B 105.4(8) . . ?
O5 Cl2B O7B 100.3(8) . . ?
O7B Cl2B O6B 111.1(9) . . ?

loop_
_geom_bond_atom_site_label_1
_geom_bond_atom_site_label_2
_geom_bond_distance
_geom_bond_site_symmetry_2
_geom_bond_publ_flag
C1 H1A 0.9900 . ?
C1 H1B 0.9900 . ?
C1 C2 1.497(5) . ?
C1 N1 1.495(4) . ?
C2 C3 1.377(5) . ?
C2 N2 1.361(5) . ?
C3 C4 1.400(5) . ?
C3 O1 1.381(4) . ?
C4 C5 1.388(5) . ?
C4 O2 1.350(4) . ?
O4 Cl2A 1.432(9) . ?
O4 Cl2B 1.350(11) . ?
N4 C13 1.347(5) . ?
N4 Cu1 1.997(3) . ?
N4 N3 1.369(4) . ?
C5 H5 0.9500 . ?
C5 C6 1.372(5) . ?
O5 Cl2A 1.454(9) . ?
O5 Cl2B 1.401(12) . ?
N5 N6 1.369(5) . ?
N5 C17 1.448(5) . ?
N5 C18 1.369(4) . ?
C6 H6 0.9500 . ?
C6 N2 1.338(5) . ?
N6 C20 1.345(5) . ?
N6 Cu1 2.246(3) . ?
C7 H7A 0.9800 . ?
C7 H7B 0.9800 . ?
C7 H7C 0.9800 . ?
C7 O1 1.441(4) . ?
C8 H8A 0.9800 . ?
C8 H8B 0.9800 . ?
C8 H8C 0.9800 . ?
C8 O2 1.447(5) . ?
C9 H9A 0.9900 . ?
C9 H9B 0.9900 . ?
C9 C10 1.519(6) . ?
C9 N1 1.488(5) . ?
C10 H10A 0.9900 . ?
C10 H10B 0.9900 . ?
C10 N3 1.456(5) . ?
C11 C12 1.373(7) . ?
C11 C14 1.497(6) . ?
C11 N3 1.355(5) . ?
C12 H12 0.9500 . ?
C12 C13 1.400(6) . ?
C13 C15 1.490(6) . ?
C14 H14A 0.9800 . ?
C14 H14B 0.9800 . ?
C14 H14C 0.9800 . ?
C15 H15A 0.9800 . ?
C15 H15B 0.9800 . ?
C15 H15C 0.9800 . ?
C16 H16A 0.9900 . ?
C16 H16B 0.9900 . ?
C16 C17 1.529(5) . ?
C16 N1 1.495(5) . ?
C17 H17A 0.9900 . ?
C17 H17B 0.9900 . ?
C18 C19 1.367(6) . ?
C18 C21 1.495(6) . ?
C19 H19 0.9500 . ?
C19 C20 1.408(6) . ?
C20 C22 1.485(6) . ?
C21 H21A 0.9800 . ?
C21 H21B 0.9800 . ?
C21 H21C 0.9800 . ?
C22 H22A 0.9800 . ?
C22 H22B 0.9800 . ?
C22 H22C 0.9800 . ?
N2 Cu1 1.995(3) . ?
Cu1 N1 2.134(3) . ?
Cu1 Cl1 2.3023(11) . ?
O6A Cl2A 1.419(11) . ?
Cl2A O7A 1.396(11) . ?
O6B Cl2B 1.449(11) . ?
Cl2B O7B 1.401(13) . ?

loop_
_geom_torsion_atom_site_label_1
_geom_torsion_atom_site_label_2
_geom_torsion_atom_site_label_3
_geom_torsion_atom_site_label_4
_geom_torsion
_geom_torsion_site_symmetry_1
_geom_torsion_site_symmetry_2
_geom_torsion_site_symmetry_3
_geom_torsion_site_symmetry_4
_geom_torsion_publ_flag
C1 C2 C3 C4 178.6(3) . . . . ?
C1 C2 C3 O1 -2.3(5) . . . . ?
C1 C2 N2 C6 -178.0(3) . . . . ?
C1 C2 N2 Cu1 -3.5(4) . . . . ?
C2 C1 N1 C9 161.9(3) . . . . ?
C2 C1 N1 C16 -80.5(4) . . . . ?
C2 C1 N1 Cu1 38.3(3) . . . . ?
C2 C3 C4 C5 -0.6(5) . . . . ?
C2 C3 C4 O2 177.7(3) . . . . ?
C2 C3 O1 C7 100.8(4) . . . . ?
C3 C2 N2 C6 0.2(5) . . . . ?
C3 C2 N2 Cu1 174.8(3) . . . . ?
C3 C4 C5 C6 0.1(5) . . . . ?
C3 C4 O2 C8 -178.9(3) . . . . ?
C4 C3 O1 C7 -80.2(4) . . . . ?
C4 C5 C6 N2 0.6(6) . . . . ?
C5 C4 O2 C8 -0.7(5) . . . . ?
C5 C6 N2 C2 -0.8(5) . . . . ?
C5 C6 N2 Cu1 -174.7(3) . . . . ?
N5 N6 C20 C19 -0.1(4) . . . . ?
N5 N6 C20 C22 179.5(3) . . . . ?
N5 C18 C19 C20 -0.7(4) . . . . ?
N6 N5 C17 C16 69.5(4) . . . . ?
N6 N5 C18 C19 0.7(4) . . . . ?
N6 N5 C18 C21 -176.6(3) . . . . ?
C9 C10 N3 N4 58.6(4) . . . . ?
C9 C10 N3 C11 -118.7(4) . . . . ?
C10 C9 N1 C1 -85.8(4) . . . . ?
C10 C9 N1 C16 158.4(3) . . . . ?
C10 C9 N1 Cu1 31.7(4) . . . . ?
C11 C12 C13 N4 -0.4(4) . . . . ?
C11 C12 C13 C15 179.5(4) . . . . ?
C12 C11 N3 N4 1.1(4) . . . . ?
C12 C11 N3 C10 178.6(4) . . . . ?
C13 N4 N3 C10 -179.1(3) . . . . ?
C13 N4 N3 C11 -1.3(4) . . . . ?
C14 C11 C12 C13 176.8(4) . . . . ?
C14 C11 N3 N4 -176.4(3) . . . . ?
C14 C11 N3 C10 1.1(6) . . . . ?
C17 N5 N6 C20 174.8(3) . . . . ?
C17 N5 N6 Cu1 -24.1(4) . . . . ?
C17 N5 C18 C19 -174.0(3) . . . . ?
C17 N5 C18 C21 8.8(5) . . . . ?
C17 C16 N1 C1 163.9(3) . . . . ?
C17 C16 N1 C9 -78.8(4) . . . . ?
C17 C16 N1 Cu1 49.6(3) . . . . ?
C18 N5 N6 C20 -0.4(4) . . . . ?
C18 N5 N6 Cu1 160.8(2) . . . . ?
C18 N5 C17 C16 -116.3(4) . . . . ?
C18 C19 C20 N6 0.5(4) . . . . ?
C18 C19 C20 C22 -179.1(4) . . . . ?
C21 C18 C19 C20 176.3(4) . . . . ?
N2 C2 C3 C4 0.5(5) . . . . ?
N2 C2 C3 O1 179.5(3) . . . . ?
Cu1 N4 C13 C12 175.3(3) . . . . ?
Cu1 N4 C13 C15 -4.5(6) . . . . ?
Cu1 N4 N3 C10 5.7(4) . . . . ?
Cu1 N4 N3 C11 -176.5(2) . . . . ?
Cu1 N6 C20 C19 -156.4(3) . . . . ?
Cu1 N6 C20 C22 23.2(6) . . . . ?
N1 C1 C2 C3 156.6(3) . . . . ?
N1 C1 C2 N2 -25.1(4) . . . . ?
N1 C9 C10 N3 -78.7(4) . . . . ?
N1 C16 C17 N5 -86.1(4) . . . . ?
O1 C3 C4 C5 -179.6(3) . . . . ?
O1 C3 C4 O2 -1.3(5) . . . . ?
O2 C4 C5 C6 -178.1(3) . . . . ?
N3 N4 C13 C12 1.0(4) . . . . ?
N3 N4 C13 C15 -178.8(3) . . . . ?
N3 C11 C12 C13 -0.4(4) . . . . ?

loop_
_smtbx_masks_void_nr
_smtbx_masks_void_average_x
_smtbx_masks_void_average_y
_smtbx_masks_void_average_z
_smtbx_masks_void_volume
_smtbx_masks_void_count_electrons
_smtbx_masks_void_content
1 0.000 0.000 -0.716 562.9 190.3 ?
2 0.500 0.500 -0.086 562.9 190.3 ?
